data_9007914
loop_
_publ_author_name
'Dabkowska, H. A.'
'Gaulin, B. D.'
'Dabkowski, A.'
'Luke, G. M.'
'Britten, J. F.'

_publ_section_title
;
 Ytterbium cobalt gallium oxide, YbCoGaO4, as grown by the floating zone
 technique
;
_journal_name_full 'Acta Crystallographica, Section E'
_journal_page_first i1
_journal_page_last i2
_journal_paper_doi 10.1107/S1600536801020062
_journal_volume 58
_journal_year 2002
_chemical_formula_structural YbCoGaO4
_chemical_formula_sum 'Co0.5 Ga0.5 O2 Yb0.5'
_space_group_IT_number 166
_symmetry_space_group_name_Hall '-R 3 2"'
_symmetry_space_group_name_H-M 'R -3 m :H'
_cell_angle_alpha 90
_cell_angle_beta 90
_cell_angle_gamma 120
_cell_length_a 3.41650
_cell_length_b 3.41650
_cell_length_c 25.1220
_cell_formula_units_Z 6
_cell_volume 253.950
_exptl_crystal_density_diffrn 7.174
_cod_original_sg_symbol_H-M 'R -3 m'
_cod_original_formula_sum 'Yb.5 (Co.5 Ga.5) O2'
_cod_database_code 9007914

loop_
_symmetry_equiv_pos_as_xyz
x,y,z
2/3+x,1/3+y,1/3+z
1/3+x,2/3+y,2/3+z
x,x-y,z
2/3+x,1/3+x-y,1/3+z
1/3+x,2/3+x-y,2/3+z
y,x,-z
2/3+y,1/3+x,1/3-z
1/3+y,2/3+x,2/3-z
-x+y,y,z
2/3-x+y,1/3+y,1/3+z
1/3-x+y,2/3+y,2/3+z
-x,-x+y,-z
2/3-x,1/3-x+y,1/3-z
1/3-x,2/3-x+y,2/3-z
-y,-x,z
2/3-y,1/3-x,1/3+z
1/3-y,2/3-x,2/3+z
x-y,-y,-z
2/3+x-y,1/3-y,1/3-z
1/3+x-y,2/3-y,2/3-z
y,-x+y,-z
2/3+y,1/3-x+y,1/3-z
1/3+y,2/3-x+y,2/3-z
-x+y,-x,z
2/3-x+y,1/3-x,1/3+z
1/3-x+y,2/3-x,2/3+z
-x,-y,-z
2/3-x,1/3-y,1/3-z
1/3-x,2/3-y,2/3-z
-y,x-y,z
2/3-y,1/3+x-y,1/3+z
1/3-y,2/3+x-y,2/3+z
x-y,x,-z
2/3+x-y,1/3+x,1/3-z
1/3+x-y,2/3+x,2/3-z

loop_
_atom_site_aniso_label
_atom_site_aniso_U_11
_atom_site_aniso_U_22
_atom_site_aniso_U_33
_atom_site_aniso_U_12
_atom_site_aniso_U_13
_atom_site_aniso_U_23
Yb 0.00060 0.00060 0.01000 0.00032 0.00000 0.00000
Co 0.00330 0.00330 0.00200 0.00164 0.00000 0.00000
Ga 0.00330 0.00330 0.00200 0.00164 0.00000 0.00000
O1 0.00690 0.00690 0.00300 0.00350 0.00000 0.00000
O2 0.01310 0.01310 0.01400 0.00650 0.00000 0.00000

loop_
_atom_site_label
_atom_site_fract_x
_atom_site_fract_y
_atom_site_fract_z
_atom_site_occupancy
_atom_site_U_iso_or_equiv
Yb 0.00000 0.00000 0.00480 0.50000 0.00370
Co 0.00000 0.00000 0.21469 0.50000 0.00280
Ga 0.00000 0.00000 0.21469 0.50000 0.00280
O1 0.00000 0.00000 0.29130 1.00000 0.00580
O2 0.00000 0.00000 0.12930 1.00000 0.01330

_cod_duplicate_entry 2200813
